data_2000343
loop_
_publ_author_name
'Gravereau, P.'
'Boireau, A.'
'Dance, J. M.'
'Trut, L.'
'Tressaud, A.'

_publ_section_title
;
 Structure of the cobalt weberite Na~2~CoAlF~7~
;
_journal_issue 12
_journal_name_full 'Acta Crystallographica Section C'
_journal_page_first 2108
_journal_page_last 2111
_journal_paper_doi 10.1107/S0108270192004621
_journal_volume 48
_journal_year 1992
_chemical_formula_sum 'Al Co F7 Na2'
_chemical_formula_weight 264.88
_symmetry_cell_setting monoclinic
_symmetry_space_group_name_Hall '-C 2yc'
_symmetry_space_group_name_H-M 'C 1 2/c 1'
_cell_angle_alpha 90
_cell_angle_beta 99.670(2)
_cell_angle_gamma 90
_cell_formula_units_Z 16
_cell_length_a 12.3777(4)
_cell_length_b 7.2100(3)
_cell_length_c 24.0192(9)
_cell_volume 2113.09(14)
_diffrn_radiation_type Mo
_diffrn_radiation_wavelength 0.7107
_exptl_absorpt_coefficient_mu 3.645
_exptl_crystal_density_diffrn 3.33
_exptl_crystal_F_000 2000
_cod_data_source_file du0332.cif
_cod_data_source_block du0332a
_cod_original_cell_volume 2113.10(10)
_cod_original_formula_sum 'Al1 Co1 F7 Na2'
_cod_database_code 2000343

loop_
_atom_site_label
_atom_site_fract_x
_atom_site_fract_y
_atom_site_fract_z
Na(1) .0 .0 .0
Na(2) .0 .5 .0
Na(3) .25 .25 .0
Na(4) .0 .2853(2) .25
Na(5) .24690(10) .0456(2) .24761(4)
Na(6) .37320(10) .0089(2) .12145(5)
Co(1) .12240(3) .01138(4) .372390(10)
Co(2) .37334(3) .26382(4) .37400(2)
Al(1) .25 .25 .5
Al(2) .5 .25220(10) .25
Al(3) .12640(10) .26510(10) .12584(4)
F(11) .16800(10) .0930(2) .45300(10)
F(12) .35030(10) .2767(2) .45460(10)
F(13) .17230(10) .4493(2) .46870(10)
F(21) .42250(10) .0751(2) .20930(10)
F(22) .39490(10) .2580(2) .29330(10)
F(23) .42420(10) .4372(2) .20920(10)
F(31) .26180(10) .3155(2) .11260(10)
F(32) .00830(10) .2118(2) .35990(10)
F(33) .17380(10) .0305(2) .14010(10)
F(34) .08770(10) .2210(2) .05110(10)
F(35) .07830(10) .4985(2) .11150(10)
F(36) .16520(10) .3109(2) .20080(10)
F(4) .47040(10) .3255(2) .09480(10)
F(5) .21730(10) .1996(2) .34180(10)
